data_7700983
loop_
_publ_author_name
'Puthiyaveetil Yoosaf, Mohammed Ajmal'
'Ghosh, Somnath'
'Narayan, Yatheesh'
'Yadav, Munendra'
'Sahoo, Subash Chandra'
'Kumar, Pankaj'

_publ_section_title
;
 Finding a new pathway for acid-induced nitrite reduction reaction:
 formation of nitric oxide with hydrogen peroxide.
;
_journal_issue 37
_journal_name_full 'Dalton transactions (Cambridge, England : 2003)'
_journal_page_first 13916
_journal_page_last 13920
_journal_paper_doi 10.1039/c9dt02834j
_journal_volume 48
_journal_year 2019
_chemical_formula_moiety 'C14 H31 Co N5, 2(B F4)'
_chemical_formula_sum 'C14 H31 B2 Co F8 N5'
_chemical_formula_weight 501.99
_space_group_crystal_system orthorhombic
_space_group_IT_number 62
_space_group_name_Hall '-P 2ac 2n'
_space_group_name_H-M_alt 'P n m a'
_symmetry_space_group_name_Hall '-P 2ac 2n'
_symmetry_space_group_name_H-M 'P n m a'
_atom_sites_solution_hydrogens mixed
_atom_sites_solution_primary direct
_audit_creation_date 2019-08-14
_audit_creation_method
;
Olex2 1.2-ac3
(compiled 2017.02.24 svn.r3390 for Rigaku Oxford Diffraction, GUI svn.r5318)
;
_audit_update_record
;
2019-08-28 deposited with the CCDC.    2019-08-30 downloaded from the CCDC.
;
_cell_angle_alpha 90
_cell_angle_beta 90
_cell_angle_gamma 90
_cell_formula_units_Z 4
_cell_length_a 14.3880(3)
_cell_length_b 8.81800(10)
_cell_length_c 16.9008(3)
_cell_measurement_reflns_used 18351
_cell_measurement_temperature 292(3)
_cell_measurement_theta_max 27.3040
_cell_measurement_theta_min 3.6130
_cell_volume 2144.26(6)
_computing_cell_refinement 'CrysAlisPro 1.171.39.46 (Rigaku OD, 2018)'
_computing_data_collection 'CrysAlisPro 1.171.39.46 (Rigaku OD, 2018)'
_computing_data_reduction 'CrysAlisPro 1.171.39.46 (Rigaku OD, 2018)'
_computing_molecular_graphics 'Olex2 (Dolomanov et al., 2009)'
_computing_publication_material 'Olex2 (Dolomanov et al., 2009)'
_computing_structure_refinement 'ShelXL (Sheldrick, 2015)'
_computing_structure_solution 'SIR2004 (Burla et al., 2007)'
_diffrn_ambient_temperature 292(2)
_diffrn_measured_fraction_theta_full 0.997
_diffrn_measured_fraction_theta_max 0.963
_diffrn_measurement_device_type 'SuperNova, Single source at offset/far, HyPix3000'
_diffrn_measurement_method '\w scans'
_diffrn_radiation_probe x-ray
_diffrn_radiation_type MoK\a
_diffrn_radiation_wavelength 0.71073
_diffrn_reflns_av_R_equivalents 0.0288
_diffrn_reflns_av_unetI/netI 0.0166
_diffrn_reflns_Laue_measured_fraction_full 0.997
_diffrn_reflns_Laue_measured_fraction_max 0.963
_diffrn_reflns_limit_h_max 18
_diffrn_reflns_limit_h_min -18
_diffrn_reflns_limit_k_max 11
_diffrn_reflns_limit_k_min -11
_diffrn_reflns_limit_l_max 19
_diffrn_reflns_limit_l_min -21
_diffrn_reflns_number 24031
_diffrn_reflns_point_group_measured_fraction_full 0.997
_diffrn_reflns_point_group_measured_fraction_max 0.963
_diffrn_reflns_theta_full 25.242
_diffrn_reflns_theta_max 27.398
_diffrn_reflns_theta_min 3.627
_diffrn_source 'microfocused sealed tube x-ray'
_diffrn_source_type 'supenova Mo X-ray'
_exptl_absorpt_coefficient_mu 0.879
_exptl_absorpt_correction_T_max 0.932
_exptl_absorpt_correction_T_min 0.0881
_exptl_absorpt_correction_type multi-scan
_exptl_absorpt_process_details multi-scan
_exptl_crystal_colour blue
_exptl_crystal_density_diffrn 1.555
_exptl_crystal_description block
_exptl_crystal_F_000 1036
_exptl_crystal_size_max 0.15
_exptl_crystal_size_mid 0.12
_exptl_crystal_size_min 0.08
_refine_diff_density_max 0.472
_refine_diff_density_min -0.395
_refine_diff_density_rms 0.054
_refine_ls_extinction_method none
_refine_ls_goodness_of_fit_ref 1.047
_refine_ls_hydrogen_treatment mixed
_refine_ls_matrix_type full
_refine_ls_number_parameters 210
_refine_ls_number_reflns 2499
_refine_ls_number_restraints 0
_refine_ls_restrained_S_all 1.047
_refine_ls_R_factor_all 0.0344
_refine_ls_R_factor_gt 0.0322
_refine_ls_shift/su_max 0.001
_refine_ls_shift/su_mean 0.000
_refine_ls_structure_factor_coef Fsqd
_refine_ls_weighting_details 'w=1/[\s^2^(Fo^2^)+(0.0399P)^2^+1.6751P] where P=(Fo^2^+2Fc^2^)/3'
_refine_ls_weighting_scheme calc
_refine_ls_wR_factor_gt 0.0820
_refine_ls_wR_factor_ref 0.0833
_reflns_Friedel_coverage 0.000
_reflns_number_gt 2342
_reflns_number_total 2499
_reflns_threshold_expression 'I > 2\s(I)'
_cod_data_source_file c9dt02834j2.cif
_cod_data_source_block sub-pan-1-bf42
_cod_depositor_comments 'Adding full bibliography for 7700982--7700985.cif.'
_cod_database_code 7700983
_shelx_shelxl_version_number 2018/3
_shelx_space_group_comment
;
The symmetry employed for this shelxl refinement is uniquely defined
by the following loop, which should always be used as a source of
symmetry information in preference to the above space-group names.
They are only intended as comments.
;
_olex2_refinement_description
;
1. Fixed Uiso
 At 1.2 times of:
  All C(H,H) groups, All C(H,H,H,H,H,H) groups
 At 1.5 times of:
  All C(H,H,H) groups
2. Others
 Fixed Sof: H8a(0.5) H8b(0.5) H8c(0.5) F6(0.5) F6A(0.5) C2(0.5) H2a(0.5)
 H2b(0.5) C2A(0.5) C4(0.5) H4a(0.5) H4b(0.5) C4A(0.5) C5(0.5) H5a(0.5) H5b(0.5)
 C6(0.5) H6a(0.5) H6b(0.5) C5A(0.5) H5Aa(0.5) H5Ab(0.5) C6A(0.5) H6Aa(0.5)
 H6Ab(0.5) H2Aa(0.5) H4Aa(0.5) H4Ab(0.5)
3.a Secondary CH2 refined with riding coordinates:
 C2(H2a,H2b), C4(H4a,H4b), C5(H5a,H5b), C6(H6a,H6b), C5A(H5Aa,H5Ab), C6A(H6Aa,
 H6Ab)
3.b Idealised Me refined as rotating group:
 C8(H8a,H8b,H8c), C1(H1a,H1b,H1c), C3(H3a,H3b,H3c)
;
_olex2_submission_special_instructions 'No special instructions were received'

loop_
_space_group_symop_operation_xyz
'x, y, z'
'-x+1/2, -y, z+1/2'
'-x, y+1/2, -z'
'x+1/2, -y+1/2, -z+1/2'
'-x, -y, -z'
'x-1/2, y, -z-1/2'
'x, -y-1/2, z'
'-x-1/2, y-1/2, z-1/2'

loop_
_atom_site_label
_atom_site_type_symbol
_atom_site_fract_x
_atom_site_fract_y
_atom_site_fract_z
_atom_site_U_iso_or_equiv
_atom_site_adp_type
_atom_site_occupancy
_atom_site_site_symmetry_order
_atom_site_calc_flag
_atom_site_refinement_flags_posn
_atom_site_refinement_flags_adp
_atom_site_refinement_flags_occupancy
_atom_site_disorder_assembly
_atom_site_disorder_group
Co1 Co 0.72858(2) 0.250000 0.59424(2) 0.01805(11) Uani 1 2 d S T P C .
F1 F 0.99801(12) -0.250000 0.59921(8) 0.0454(5) Uani 1 2 d S T P . .
F2 F 1.13607(11) -0.250000 0.66465(10) 0.0516(5) Uani 1 2 d S T P . .
F3 F 1.01306(10) -0.12343(15) 0.71419(8) 0.0525(4) Uani 1 1 d . . . . .
F5 F 0.77801(12) -0.250000 0.38172(11) 0.0541(5) Uani 1 2 d S T P B .
F4 F 0.64962(15) -0.250000 0.45793(10) 0.0583(5) Uani 1 2 d S T P B .
N2 N 0.82753(9) 0.09411(16) 0.58612(8) 0.0222(3) Uani 1 1 d . . . . .
N3 N 0.68053(14) 0.250000 0.48176(12) 0.0271(4) Uani 1 2 d S T P . .
N1 N 0.64771(10) 0.09420(19) 0.64351(8) 0.0294(3) Uani 1 1 d . . . . .
C7 C 0.66523(16) 0.250000 0.41612(14) 0.0291(6) Uani 1 2 d S T P D .
B1 B 1.04123(18) -0.250000 0.67280(15) 0.0218(5) Uani 1 2 d S T P . .
C8 C 0.6474(2) 0.250000 0.33160(15) 0.0449(8) Uani 1 2 d S T P . .
H8A H 0.699779 0.207188 0.304371 0.067 Uiso 0.5 1 calc GR . . A -1
H8B H 0.637732 0.352195 0.313841 0.067 Uiso 0.5 1 calc GR . . A -1
H8C H 0.592999 0.190617 0.320668 0.067 Uiso 0.5 1 calc GR . . A -1
C1 C 0.57560(17) 0.0230(3) 0.59644(12) 0.0480(6) Uani 1 1 d . . . . .
H1A H 0.603227 -0.026688 0.551697 0.072 Uiso 1 1 calc GR . . . .
H1B H 0.532671 0.098781 0.578353 0.072 Uiso 1 1 calc GR . . . .
H1C H 0.543164 -0.050288 0.628102 0.072 Uiso 1 1 calc GR . . . .
C3 C 0.84389(16) 0.0200(3) 0.50937(11) 0.0452(6) Uani 1 1 d . . . . .
H3A H 0.863397 0.094377 0.471355 0.068 Uiso 1 1 calc GR . . . .
H3B H 0.787501 -0.027151 0.491575 0.068 Uiso 1 1 calc GR . . . .
H3C H 0.891448 -0.055564 0.515097 0.068 Uiso 1 1 calc GR . . . .
B2 B 0.6823(2) -0.250000 0.38280(17) 0.0325(6) Uani 1 2 d S T P . .
F6 F 0.6436(4) -0.3440(6) 0.3312(3) 0.0685(14) Uani 0.5 1 d . . . B -1
F6A F 0.6577(4) -0.4020(6) 0.3581(3) 0.0716(15) Uani 0.5 1 d . . . B 2
C2 C 0.6261(3) 0.1488(5) 0.7168(2) 0.0263(7) Uani 0.5 1 d . . . C -1
H2A H 0.681456 0.155372 0.749334 0.032 Uiso 0.5 1 calc R . . C -1
H2B H 0.581754 0.082531 0.742773 0.032 Uiso 0.5 1 calc R . . C -1
C2A C 0.5848(3) 0.3032(5) 0.7045(2) 0.0272(8) Uani 0.5 1 d . . . C -1
C4 C 0.9030(3) 0.1713(4) 0.6318(3) 0.0246(8) Uani 0.5 1 d . . . D -1
H4A H 0.959019 0.110101 0.631516 0.030 Uiso 0.5 1 calc R . . D -1
H4B H 0.883861 0.186529 0.686297 0.030 Uiso 0.5 1 calc R . . D -1
C4A C 0.9207(3) 0.3221(5) 0.5921(3) 0.0244(7) Uani 0.5 1 d . . . D -1
C5 C 0.8125(5) -0.0055(9) 0.6503(5) 0.0233(13) Uani 0.5 1 d . . . C 1
H5A H 0.826603 0.045295 0.699804 0.028 Uiso 0.5 1 calc R . . C 1
H5B H 0.852448 -0.093537 0.645600 0.028 Uiso 0.5 1 calc R . . C 1
C6 C 0.7112(2) -0.0538(4) 0.6491(2) 0.0261(7) Uani 0.5 1 d . . . C 1
H6A H 0.696473 -0.109952 0.696783 0.031 Uiso 0.5 1 calc R . . C 1
H6B H 0.699718 -0.119026 0.603881 0.031 Uiso 0.5 1 calc R . . C 1
C5A C 0.7885(5) -0.0370(10) 0.6396(5) 0.0270(15) Uani 0.5 1 d . . . C 2
H5AA H 0.763219 -0.116279 0.606161 0.032 Uiso 0.5 1 calc R . . C 2
H5AB H 0.839037 -0.080406 0.670159 0.032 Uiso 0.5 1 calc R . . C 2
C6A C 0.7150(2) 0.0173(4) 0.6945(2) 0.0265(7) Uani 0.5 1 d . . . C 2
H6AA H 0.686231 -0.067124 0.721952 0.032 Uiso 0.5 1 calc R . . C 2
H6AB H 0.740553 0.086844 0.733240 0.032 Uiso 0.5 1 calc R . . C 2
H2AB H 0.523(2) 0.250000 0.6809(17) 0.032 Uiso 1 2 d RS T P . .
H2AA H 0.582(3) 0.366(5) 0.753(2) 0.032 Uiso 0.5 1 d R . . E -1
H4AA H 0.955(3) 0.383(5) 0.622(3) 0.032 Uiso 0.5 1 d R . . F -1
H4AB H 0.942(3) 0.306(4) 0.537(2) 0.032 Uiso 0.5 1 d R . . G -1

loop_
_atom_site_aniso_label
_atom_site_aniso_U_11
_atom_site_aniso_U_22
_atom_site_aniso_U_33
_atom_site_aniso_U_23
_atom_site_aniso_U_13
_atom_site_aniso_U_12
Co1 0.01569(17) 0.02539(18) 0.01307(16) 0.000 0.00039(10) 0.000
F1 0.0307(8) 0.0856(14) 0.0199(7) 0.000 -0.0057(6) 0.000
F2 0.0165(7) 0.1021(16) 0.0361(9) 0.000 0.0016(6) 0.000
F3 0.0575(8) 0.0463(8) 0.0536(8) -0.0180(6) -0.0092(6) 0.0148(6)
F5 0.0283(9) 0.0950(16) 0.0390(10) 0.000 -0.0027(7) 0.000
F4 0.0658(13) 0.0815(15) 0.0275(9) 0.000 0.0165(9) 0.000
N2 0.0192(7) 0.0253(7) 0.0220(6) -0.0009(5) -0.0025(5) 0.0010(5)
N3 0.0223(10) 0.0406(12) 0.0182(9) 0.000 -0.0014(8) 0.000
N1 0.0205(7) 0.0409(8) 0.0268(7) 0.0120(7) -0.0013(6) -0.0053(6)
C7 0.0162(11) 0.0507(16) 0.0204(12) 0.000 -0.0014(9) 0.000
B1 0.0171(12) 0.0321(13) 0.0162(11) 0.000 0.0003(9) 0.000
C8 0.0248(13) 0.094(3) 0.0163(12) 0.000 -0.0032(10) 0.000
C1 0.0526(13) 0.0573(14) 0.0341(10) -0.0110(10) 0.0084(9) -0.0328(12)
C3 0.0549(13) 0.0570(14) 0.0239(9) 0.0006(9) 0.0113(8) 0.0314(11)
B2 0.0276(15) 0.0499(18) 0.0200(12) 0.000 0.0007(11) 0.000
F6 0.046(2) 0.104(4) 0.055(3) -0.049(2) -0.0105(18) 0.007(2)
F6A 0.062(3) 0.062(3) 0.091(4) -0.036(2) -0.004(3) -0.009(2)
C2 0.031(2) 0.031(2) 0.0169(16) 0.0019(15) 0.0083(15) -0.0039(17)
C2A 0.0240(19) 0.032(2) 0.0255(18) -0.0047(13) 0.0102(15) -0.0046(14)
C4 0.0165(18) 0.0335(19) 0.0238(19) 0.0032(17) -0.0025(15) 0.0027(14)
C4A 0.0142(17) 0.0341(18) 0.0248(19) 0.0000(17) -0.0019(15) -0.0016(14)
C5 0.017(3) 0.030(4) 0.023(2) 0.006(2) 0.002(2) 0.001(2)
C6 0.030(2) 0.0251(17) 0.0228(17) 0.0040(15) 0.0037(14) 0.0014(14)
C5A 0.021(4) 0.025(3) 0.035(3) 0.012(2) 0.004(3) 0.000(2)
C6A 0.0235(16) 0.0324(19) 0.0235(16) 0.0077(16) 0.0048(13) 0.0008(14)

loop_
_atom_type_symbol
_atom_type_description
_atom_type_scat_dispersion_real
_atom_type_scat_dispersion_imag
_atom_type_scat_source
C C 0.0033 0.0016 'International Tables Vol C Tables 4.2.6.8 and 6.1.1.4'
H H 0.0000 0.0000 'International Tables Vol C Tables 4.2.6.8 and 6.1.1.4'
B B 0.0013 0.0007 'International Tables Vol C Tables 4.2.6.8 and 6.1.1.4'
Co Co 0.3494 0.9721 'International Tables Vol C Tables 4.2.6.8 and 6.1.1.4'
F F 0.0171 0.0103 'International Tables Vol C Tables 4.2.6.8 and 6.1.1.4'
N N 0.0061 0.0033 'International Tables Vol C Tables 4.2.6.8 and 6.1.1.4'

loop_
_geom_angle_atom_site_label_1
_geom_angle_atom_site_label_2
_geom_angle_atom_site_label_3
_geom_angle
_geom_angle_site_symmetry_1
_geom_angle_site_symmetry_3
N2 Co1 N2 87.72(8) 7_565 .
N2 Co1 N3 100.39(6) 7_565 .
N2 Co1 N3 100.39(6) . .
N1 Co1 N2 88.29(6) . .
N1 Co1 N2 158.43(6) . 7_565
N1 Co1 N2 88.29(6) 7_565 7_565
N1 Co1 N2 158.43(6) 7_565 .
N1 Co1 N3 101.19(6) 7_565 .
N1 Co1 N3 101.19(6) . .
N1 Co1 N1 87.67(10) . 7_565
C3 N2 Co1 118.91(11) . .
C3 N2 C4 122.8(2) . .
C3 N2 C4A 97.6(2) . 7_565
C3 N2 C5A 103.7(3) . .
C4 N2 Co1 99.78(17) . .
C4 N2 C4A 27.47(16) . 7_565
C4A N2 Co1 106.79(17) 7_565 .
C5 N2 Co1 105.5(4) . .
C5 N2 C3 115.2(4) . .
C5 N2 C4 89.9(3) . .
C5 N2 C4A 112.5(3) . 7_565
C5A N2 Co1 102.3(3) . .
C7 N3 Co1 171.2(2) . .
C1 N1 Co1 119.29(12) . .
C1 N1 C6 95.0(2) . .
C1 N1 C6A 126.6(2) . .
C2 N1 Co1 105.70(18) . .
C2 N1 C1 119.2(2) . .
C2 N1 C6 111.4(3) . .
C6 N1 Co1 104.79(14) . .
C6A N1 Co1 100.38(15) . .
N3 C7 C8 178.9(3) . .
F2 B1 F1 110.8(2) . .
F2 B1 F3 110.10(14) . 7
F2 B1 F3 110.10(14) . .
F3 B1 F1 108.81(14) . .
F3 B1 F1 108.81(14) 7 .
F3 B1 F3 108.2(2) 7 .
F5 B2 F6A 103.9(3) . .
F5 B2 F6A 103.9(3) . 7
F4 B2 F5 111.1(2) . .
F4 B2 F6A 100.7(3) . 7
F4 B2 F6A 100.7(3) . .
F6 B2 F5 114.3(3) . .
F6 B2 F4 118.1(3) . .
F6 B2 F6A 106.6(4) . 7
F6A B2 F6A 135.5(4) 7 .
N1 C2 C2A 106.6(3) . .
C2 C2A N1 111.6(3) . 7_565
N2 C4 C4A 107.0(3) . .
N2 C5 C6 108.1(5) . .
C5 C6 N1 108.7(4) . .
C6A C5A N2 112.1(6) . .
N1 C6A C5A 104.7(4) . .

loop_
_geom_bond_atom_site_label_1
_geom_bond_atom_site_label_2
_geom_bond_distance
_geom_bond_site_symmetry_2
Co1 N2 1.9838(14) .
Co1 N2 1.9838(14) 7_565
Co1 N3 2.023(2) .
Co1 N1 1.9836(15) 7_565
Co1 N1 1.9836(15) .
F1 B1 1.391(3) .
F2 B1 1.372(3) .
F3 B1 1.3781(19) .
F5 B2 1.377(4) .
F4 B2 1.354(3) .
N2 C3 1.471(2) .
N2 C4 1.496(4) .
N2 C4A 1.533(4) 7_565
N2 C5 1.413(9) .
N2 C5A 1.572(8) .
N3 C7 1.131(3) .
N1 C1 1.450(2) .
N1 C2 1.364(4) .
N1 C6 1.596(4) .
N1 C6A 1.463(4) .
C7 C8 1.451(3) .
B2 F6 1.327(6) .
B2 F6A 1.448(5) 7
B2 F6A 1.448(5) .
C2 C2A 1.500(6) .
C4 C4A 1.512(5) .
C5 C6 1.518(7) .
C5A C6A 1.486(10) .
